data_4349505
loop_
_publ_author_name
'Jiao, Jingjing'
'Liu, Huimin'
'Chen, Fengli'
'Bai, Dongjie'
'Xiong, Shunshun'
'He, Yabing'

_publ_section_title
;
 An anionic metal--organic framework based on angular tetracarboxylic acid
 and a mononuclear copper ion for selective gas adsorption
;
_journal_issue 11
_journal_name_full 'Inorganic Chemistry Frontiers'
_journal_page_first 1411
_journal_paper_doi 10.1039/C6QI00245E
_journal_volume 3
_journal_year 2016
_chemical_formula_sum 'C21 H10 Cu N2 O8'
_chemical_formula_weight 481.86
_space_group_crystal_system hexagonal
_space_group_IT_number 171
_space_group_name_Hall 'P 62'
_space_group_name_H-M_alt 'P 62'
_atom_sites_solution_hydrogens geom
_audit_creation_method SHELXL-2014/7
_audit_update_record
;
2016-07-11 deposited with the CCDC.
2016-09-10 downloaded from the CCDC.
;
_cell_angle_alpha 90
_cell_angle_beta 90
_cell_angle_gamma 120
_cell_formula_units_Z 6
_cell_length_a 22.7393(15)
_cell_length_b 22.7393(15)
_cell_length_c 10.7316(10)
_cell_measurement_reflns_used 51818
_cell_measurement_temperature 296(2)
_cell_measurement_theta_max 27.5
_cell_measurement_theta_min 1
_cell_volume 4805.6(6)
_computing_cell_refinement 'Bruker SMART'
_computing_data_collection 'Bruker SMART'
_computing_data_reduction 'Bruker SAINT'
_computing_molecular_graphics 'SHELXL-2014/7 (Sheldrick, 2014)'
_computing_publication_material 'SHELXL-2014/7 (Sheldrick, 2014)'
_computing_structure_refinement 'SHELXL-2014/7 (Sheldrick, 2014)'
_computing_structure_solution 'SHELXL-2014/7 (Sheldrick, 2014)'
_diffrn_ambient_temperature 296(2)
_diffrn_measured_fraction_theta_full 0.999
_diffrn_measured_fraction_theta_max 0.998
_diffrn_measurement_device_type 'Bruker SMART APEX II CCD area detector'
_diffrn_measurement_method 'omega scans'
_diffrn_radiation_type MoK\a
_diffrn_radiation_wavelength 0.71073
_diffrn_reflns_av_R_equivalents 0.0684
_diffrn_reflns_av_unetI/netI 0.0459
_diffrn_reflns_Laue_measured_fraction_full 0.999
_diffrn_reflns_Laue_measured_fraction_max 0.998
_diffrn_reflns_limit_h_max 29
_diffrn_reflns_limit_h_min -24
_diffrn_reflns_limit_k_max 29
_diffrn_reflns_limit_k_min -29
_diffrn_reflns_limit_l_max 13
_diffrn_reflns_limit_l_min -13
_diffrn_reflns_number 51818
_diffrn_reflns_point_group_measured_fraction_full 0.999
_diffrn_reflns_point_group_measured_fraction_max 0.998
_diffrn_reflns_theta_full 25.242
_diffrn_reflns_theta_max 27.540
_diffrn_reflns_theta_min 2.610
_diffrn_source 'fine-focus sealed tube'
_exptl_absorpt_coefficient_mu 0.715
_exptl_absorpt_correction_T_max 0.925
_exptl_absorpt_correction_T_min 0.830
_exptl_absorpt_correction_type empirical
_exptl_crystal_colour blue
_exptl_crystal_density_diffrn 0.999
_exptl_crystal_description needle
_exptl_crystal_F_000 1458
_exptl_crystal_size_max 0.270
_exptl_crystal_size_mid 0.160
_exptl_crystal_size_min 0.110
_platon_squeeze_details ' ?'
_refine_diff_density_max 1.447
_refine_diff_density_min -0.547
_refine_diff_density_rms 0.144
_refine_ls_abs_structure_details
;
 Refined as a perfect inversion twin.
;
_refine_ls_abs_structure_Flack 0.5
_refine_ls_extinction_method none
_refine_ls_goodness_of_fit_ref 1.038
_refine_ls_hydrogen_treatment constr
_refine_ls_matrix_type full
_refine_ls_number_parameters 278
_refine_ls_number_reflns 7386
_refine_ls_number_restraints 23
_refine_ls_restrained_S_all 1.047
_refine_ls_R_factor_all 0.1148
_refine_ls_R_factor_gt 0.0992
_refine_ls_shift/su_max 0.005
_refine_ls_shift/su_mean 0.001
_refine_ls_structure_factor_coef Fsqd
_refine_ls_weighting_details 'w=1/[\s^2^(Fo^2^)+(0.2500P)^2^] where P=(Fo^2^+2Fc^2^)/3'
_refine_ls_weighting_scheme calc
_refine_ls_wR_factor_gt 0.2992
_refine_ls_wR_factor_ref 0.3149
_reflns_Friedel_coverage 0.899
_reflns_Friedel_fraction_full 1.000
_reflns_Friedel_fraction_max 0.998
_reflns_number_gt 5668
_reflns_number_total 7386
_reflns_threshold_expression 'I > 2\s(I)'
_cod_data_source_file c6qi00245e2.cif
_cod_data_source_block dp
_cod_original_cell_volume 4805.6(8)
_cod_database_code 4349505
_shelx_shelxl_version_number 2014/7
_shelx_space_group_comment
;
The symmetry employed for this shelxl refinement is uniquely defined
by the following loop, which should always be used as a source of
symmetry information in preference to the above space-group names.
They are only intended as comments.
;
_shelx_estimated_absorpt_t_min 0.830
_shelx_estimated_absorpt_t_max 0.925

loop_
_space_group_symop_operation_xyz
'x, y, z'
'x-y, x, z+1/3'
'-y, x-y, z+2/3'
'-x, -y, z'
'-x+y, -x, z+1/3'
'y, -x+y, z+2/3'

loop_
_atom_site_label
_atom_site_type_symbol
_atom_site_fract_x
_atom_site_fract_y
_atom_site_fract_z
_atom_site_U_iso_or_equiv
_atom_site_adp_type
_atom_site_occupancy
_atom_site_site_symmetry_order
_atom_site_calc_flag
_atom_site_refinement_flags_posn
_atom_site_refinement_flags_adp
Cu1 Cu 0.33149(4) 0.33142(4) 0.3540(2) 0.0382(4) Uani 1 1 d . .
O1 O 0.2843(4) 0.3712(4) 0.4378(7) 0.0547(18) Uani 1 1 d . .
O2 O 0.3816(4) 0.4644(6) 0.4061(11) 0.096(4) Uani 1 1 d . .
O3 O 0.0882(3) 0.3732(4) 0.6003(9) 0.061(2) Uani 1 1 d . .
O4 O 0.0884(6) 0.4679(7) 0.6451(14) 0.124(6) Uani 1 1 d . .
O5 O 0.6427(4) 0.6915(4) 0.5083(7) 0.0580(19) Uani 1 1 d . .
O6 O 0.7367(5) 0.7938(4) 0.5019(11) 0.083(3) Uani 1 1 d . .
O7 O 0.7365(5) 0.9461(4) 0.8650(11) 0.079(3) Uani 1 1 d . .
O8 O 0.6427(4) 0.9506(3) 0.8684(9) 0.063(2) Uani 1 1 d . .
N1 N 0.4291(7) 0.7881(8) 0.6101(14) 0.088(4) Uani 1 1 d . .
N2 N 0.3243(6) 0.6950(8) 0.5759(10) 0.078(3) Uani 1 1 d . .
C1 C 0.3197(5) 0.4321(7) 0.4431(10) 0.061(3) Uani 1 1 d . .
C2 C 0.2900(6) 0.4738(6) 0.4847(10) 0.056(3) Uani 1 1 d . U
C3 C 0.2221(5) 0.4406(4) 0.5217(11) 0.0480(19) Uani 1 1 d . .
H3A H 0.1974 0.3935 0.5170 0.058 Uiso 1 1 calc R U
C4 C 0.1896(6) 0.4744(6) 0.5650(14) 0.074(4) Uani 1 1 d . .
C5 C 0.2314(10) 0.5471(7) 0.573(2) 0.140(11) Uani 1 1 d D .
H5A H 0.2118 0.5737 0.5887 0.168 Uiso 1 1 calc R U
C6 C 0.3091(7) 0.5806(8) 0.5567(16) 0.085(4) Uani 1 1 d D U
C7 C 0.3265(8) 0.5430(9) 0.4943(17) 0.108(6) Uani 1 1 d . U
H7A H 0.3677 0.5651 0.4520 0.129 Uiso 1 1 calc R U
C8 C 0.1138(5) 0.4333(6) 0.6020(11) 0.057(3) Uani 1 1 d . .
C9 C 0.3467(7) 0.6493(9) 0.5709(13) 0.074(4) Uani 1 1 d . .
C10 C 0.4222(9) 0.6840(9) 0.5959(14) 0.095(6) Uani 1 1 d . .
H10A H 0.4430 0.6579 0.6023 0.114 Uiso 1 1 calc R U
C11 C 0.4626(10) 0.7568(13) 0.6100(14) 0.104(6) Uani 1 1 d . .
C12 C 0.3649(7) 0.7610(8) 0.5904(12) 0.070(3) Uani 1 1 d . .
C13 C 0.3335(10) 0.8023(10) 0.5898(14) 0.092(5) Uani 1 1 d . .
H13A H 0.2857 0.7743 0.5738 0.138 Uiso 1 1 calc R U
H13B H 0.3400 0.8240 0.6694 0.138 Uiso 1 1 calc R U
H13C H 0.3536 0.8362 0.5259 0.138 Uiso 1 1 calc R U
C14 C 0.5365(5) 0.7832(5) 0.6377(10) 0.077(4) Uani 1 1 d G .
C15 C 0.5719(4) 0.7545(6) 0.5854(10) 0.107(6) Uani 1 1 d G .
H15A H 0.5500 0.7178 0.5313 0.129 Uiso 1 1 calc R U
C16 C 0.6398(4) 0.7804(5) 0.6136(9) 0.068(3) Uani 1 1 d G .
C17 C 0.6723(3) 0.8349(4) 0.6940(8) 0.048(2) Uani 1 1 d G .
H17A H 0.7180 0.8523 0.7130 0.058 Uiso 1 1 calc R U
C18 C 0.6369(4) 0.8636(4) 0.7463(10) 0.079(4) Uani 1 1 d G .
C19 C 0.5690(5) 0.8377(5) 0.7182(10) 0.101(5) Uani 1 1 d G .
H19A H 0.5452 0.8570 0.7533 0.121 Uiso 1 1 calc R U
C20 C 0.6769(6) 0.7530(7) 0.5377(11) 0.064(3) Uani 1 1 d . .
C21 C 0.6754(6) 0.9242(6) 0.8353(11) 0.060(3) Uani 1 1 d . .

loop_
_atom_site_aniso_label
_atom_site_aniso_U_11
_atom_site_aniso_U_22
_atom_site_aniso_U_33
_atom_site_aniso_U_23
_atom_site_aniso_U_13
_atom_site_aniso_U_12
Cu1 0.0292(5) 0.0298(5) 0.0589(6) 0.0049(4) -0.0055(4) 0.0174(4)
O1 0.050(4) 0.068(5) 0.059(4) 0.004(4) 0.010(3) 0.040(4)
O2 0.040(4) 0.094(7) 0.117(8) -0.066(6) 0.007(4) 0.005(4)
O3 0.011(3) 0.066(5) 0.090(5) -0.005(4) -0.006(3) 0.008(3)
O4 0.117(8) 0.142(9) 0.178(12) 0.107(10) 0.107(9) 0.114(8)
O5 0.071(5) 0.064(5) 0.054(4) -0.028(4) -0.015(4) 0.045(4)
O6 0.083(6) 0.061(5) 0.118(8) -0.008(5) 0.031(6) 0.045(5)
O7 0.061(5) 0.055(5) 0.102(7) -0.036(5) -0.013(5) 0.014(4)
O8 0.060(4) 0.034(3) 0.085(5) -0.026(4) 0.007(4) 0.014(3)
N1 0.089(9) 0.107(10) 0.096(9) 0.012(8) 0.016(7) 0.071(8)
N2 0.073(7) 0.121(11) 0.047(5) -0.012(6) 0.001(5) 0.054(8)
C1 0.025(4) 0.098(9) 0.062(6) -0.048(6) -0.010(4) 0.031(5)
C2 0.060(6) 0.063(6) 0.056(5) -0.015(4) 0.007(4) 0.039(5)
C3 0.036(4) 0.031(4) 0.075(6) -0.003(4) 0.004(4) 0.015(4)
C4 0.055(6) 0.058(6) 0.126(11) 0.030(7) 0.046(7) 0.041(6)
C5 0.182(19) 0.051(7) 0.20(2) 0.042(10) 0.155(18) 0.070(10)
C6 0.068(7) 0.071(8) 0.118(10) -0.004(7) 0.035(7) 0.036(6)
C7 0.068(7) 0.100(9) 0.108(9) -0.025(7) 0.057(7) 0.007(6)
C8 0.044(5) 0.068(7) 0.074(7) 0.039(6) 0.016(5) 0.040(5)
C9 0.062(7) 0.119(12) 0.063(7) 0.031(7) 0.035(6) 0.063(8)
C10 0.081(10) 0.087(10) 0.058(7) -0.015(7) 0.021(7) -0.002(8)
C11 0.098(12) 0.18(2) 0.048(7) -0.037(9) -0.011(7) 0.074(13)
C12 0.069(8) 0.081(9) 0.063(7) -0.017(6) -0.002(6) 0.039(7)
C13 0.135(15) 0.119(13) 0.056(7) -0.012(8) -0.015(8) 0.089(12)
C14 0.079(9) 0.095(10) 0.065(7) -0.009(7) -0.002(6) 0.050(8)
C15 0.089(11) 0.097(12) 0.150(16) -0.063(12) -0.029(11) 0.057(10)
C16 0.048(6) 0.083(8) 0.077(7) -0.045(7) -0.013(5) 0.037(6)
C17 0.039(4) 0.046(5) 0.054(5) -0.021(4) -0.013(4) 0.018(4)
C18 0.063(8) 0.051(6) 0.101(10) -0.021(6) 0.020(7) 0.011(6)
C19 0.112(13) 0.083(10) 0.119(13) -0.041(10) -0.004(11) 0.059(10)
C20 0.048(6) 0.097(9) 0.057(6) -0.022(6) -0.013(5) 0.043(6)
C21 0.060(6) 0.059(6) 0.051(6) -0.022(5) 0.013(5) 0.023(5)

loop_
_atom_type_symbol
_atom_type_description
_atom_type_scat_dispersion_real
_atom_type_scat_dispersion_imag
_atom_type_scat_source
C C 0.0033 0.0016 'International Tables Vol C Tables 4.2.6.8 and 6.1.1.4'
H H 0.0000 0.0000 'International Tables Vol C Tables 4.2.6.8 and 6.1.1.4'
Cu Cu 0.3201 1.2651 'International Tables Vol C Tables 4.2.6.8 and 6.1.1.4'
N N 0.0061 0.0033 'International Tables Vol C Tables 4.2.6.8 and 6.1.1.4'
O O 0.0106 0.0060 'International Tables Vol C Tables 4.2.6.8 and 6.1.1.4'

loop_
_geom_angle_atom_site_label_1
_geom_angle_atom_site_label_2
_geom_angle_atom_site_label_3
_geom_angle
_geom_angle_site_symmetry_1
_geom_angle_site_symmetry_3
O8 Cu1 O5 178.1(4) 5_564 4_665
O8 Cu1 O1 86.9(3) 5_564 .
O5 Cu1 O1 92.4(3) 4_665 .
O8 Cu1 O3 92.6(4) 5_564 6_554
O5 Cu1 O3 88.2(3) 4_665 6_554
O1 Cu1 O3 175.9(4) . 6_554
O8 Cu1 C1 82.8(4) 5_564 .
O5 Cu1 C1 95.8(4) 4_665 .
O1 Cu1 C1 25.6(3) . .
O3 Cu1 C1 158.3(4) 6_554 .
O8 Cu1 C8 97.6(4) 5_564 6_554
O5 Cu1 C8 82.4(4) 4_665 6_554
O1 Cu1 C8 158.9(4) . 6_554
O3 Cu1 C8 25.2(3) 6_554 6_554
C1 Cu1 C8 134.3(3) . 6_554
O8 Cu1 C20 156.8(4) 5_564 4_665
O5 Cu1 C20 25.0(4) 4_665 4_665
O1 Cu1 C20 97.7(4) . 4_665
O3 Cu1 C20 81.2(4) 6_554 4_665
C1 Cu1 C20 110.7(4) . 4_665
C8 Cu1 C20 86.2(3) 6_554 4_665
O8 Cu1 C21 23.7(4) 5_564 5_564
O5 Cu1 C21 157.8(4) 4_665 5_564
O1 Cu1 C21 80.5(4) . 5_564
O3 Cu1 C21 97.4(4) 6_554 5_564
C1 Cu1 C21 86.9(3) . 5_564
C8 Cu1 C21 111.3(4) 6_554 5_564
C20 Cu1 C21 134.7(4) 4_665 5_564
C1 O1 Cu1 110.4(6) . .
C8 O3 Cu1 110.0(7) . 2
C20 O5 Cu1 114.7(8) . 4_665
C21 O8 Cu1 117.3(8) . 3_665
C11 N1 C12 125.8(17) . .
C12 N2 C9 123.5(12) . .
O1 C1 O2 123.8(10) . .
O1 C1 C2 119.4(9) . .
O2 C1 C2 116.6(12) . .
O1 C1 Cu1 44.0(5) . .
O2 C1 Cu1 79.9(6) . .
C2 C1 Cu1 161.6(7) . .
C7 C2 C3 118.1(10) . .
C7 C2 C1 123.4(11) . .
C3 C2 C1 118.4(10) . .
C4 C3 C2 123.3(9) . .
C4 C3 H3A 118.3 . .
C2 C3 H3A 118.3 . .
C3 C4 C5 115.3(10) . .
C3 C4 C8 119.5(11) . .
C5 C4 C8 125.2(10) . .
C4 C5 C6 119.7(11) . .
C4 C5 H5A 120.1 . .
C6 C5 H5A 120.1 . .
C7 C6 C9 126.2(13) . .
C7 C6 C5 112.7(13) . .
C9 C6 C5 117.3(11) . .
C6 C7 C2 126.1(12) . .
C6 C7 H7A 117.0 . .
C2 C7 H7A 117.0 . .
O3 C8 O4 127.1(10) . .
O3 C8 C4 116.6(9) . .
O4 C8 C4 115.7(11) . .
O3 C8 Cu1 44.9(5) . 2
O4 C8 Cu1 82.3(7) . 2
C4 C8 Cu1 158.6(7) . 2
C6 C9 N2 128.0(13) . .
C6 C9 C10 121.1(14) . .
N2 C9 C10 110.7(16) . .
C11 C10 C9 121.6(19) . .
C11 C10 H10A 119.2 . .
C9 C10 H10A 119.2 . .
N1 C11 C10 115.0(17) . .
N1 C11 C14 130(2) . .
C10 C11 C14 114.9(18) . .
N1 C12 N2 123.1(14) . .
N1 C12 C13 120.3(15) . .
N2 C12 C13 116.6(15) . .
C12 C13 H13A 109.5 . .
C12 C13 H13B 109.5 . .
H13A C13 H13B 109.5 . .
C12 C13 H13C 109.5 . .
H13A C13 H13C 109.5 . .
H13B C13 H13C 109.5 . .
C19 C14 C15 120.0 . .
C19 C14 C11 118.0(9) . .
C15 C14 C11 122.0(9) . .
C14 C15 C16 120.0 . .
C14 C15 H15A 120.0 . .
C16 C15 H15A 120.0 . .
C17 C16 C15 120.0 . .
C17 C16 C20 123.2(6) . .
C15 C16 C20 116.2(6) . .
C18 C17 C16 120.0 . .
C18 C17 H17A 120.0 . .
C16 C17 H17A 120.0 . .
C19 C18 C17 120.0 . .
C19 C18 C21 122.0(6) . .
C17 C18 C21 118.0(6) . .
C14 C19 C18 120.0 . .
C14 C19 H19A 120.0 . .
C18 C19 H19A 120.0 . .
O5 C20 O6 125.6(11) . .
O5 C20 C16 115.6(10) . .
O6 C20 C16 118.5(11) . .
O5 C20 Cu1 40.3(5) . 4_665
O6 C20 Cu1 88.1(7) . 4_665
C16 C20 Cu1 146.4(7) . 4_665
O8 C21 O7 123.8(10) . .
O8 C21 C18 114.1(10) . .
O7 C21 C18 122.0(9) . .
O8 C21 Cu1 39.0(6) . 3_665
O7 C21 Cu1 88.1(7) . 3_665
C18 C21 Cu1 147.6(7) . 3_665

loop_
_geom_bond_atom_site_label_1
_geom_bond_atom_site_label_2
_geom_bond_distance
_geom_bond_site_symmetry_2
Cu1 O8 1.902(8) 5_564
Cu1 O5 1.915(7) 4_665
Cu1 O1 1.938(7) .
Cu1 O3 1.972(7) 6_554
Cu1 C1 2.615(11) .
Cu1 C8 2.627(10) 6_554
Cu1 C20 2.691(12) 4_665
Cu1 C21 2.687(10) 5_564
O1 C1 1.205(14) .
O2 C1 1.282(13) .
O3 C8 1.188(13) .
O3 Cu1 1.972(7) 2
O4 C8 1.273(15) .
O5 C20 1.254(15) .
O5 Cu1 1.915(7) 4_665
O6 C20 1.265(15) .
O7 C21 1.262(15) .
O8 C21 1.217(13) .
O8 Cu1 1.902(8) 3_665
N1 C11 1.28(2) .
N1 C12 1.29(2) .
N2 C12 1.32(2) .
N2 C9 1.370(19) .
C1 C2 1.482(14) .
C2 C7 1.37(2) .
C2 C3 1.395(16) .
C3 C4 1.386(14) .
C3 H3A 0.9300 .
C4 C5 1.439(19) .
C4 C8 1.546(15) .
C5 C6 1.545(19) .
C5 H5A 0.9300 .
C6 C7 1.29(2) .
C6 C9 1.36(2) .
C7 H7A 0.9300 .
C8 Cu1 2.627(10) 2
C9 C10 1.51(2) .
C10 C11 1.45(3) .
C10 H10A 0.9300 .
C11 C14 1.50(2) .
C12 C13 1.44(2) .
C13 H13A 0.9600 .
C13 H13B 0.9600 .
C13 H13C 0.9600 .
C14 C19 1.383(5) .
C14 C15 1.383(5) .
C15 C16 1.383(5) .
C15 H15A 0.9300 .
C16 C17 1.383(5) .
C16 C20 1.512(13) .
C17 C18 1.383(5) .
C17 H17A 0.9300 .
C18 C19 1.383(5) .
C18 C21 1.540(12) .
C19 H19A 0.9300 .
C20 Cu1 2.691(12) 4_665
C21 Cu1 2.687(10) 3_665

loop_
_platon_squeeze_void_nr
_platon_squeeze_void_average_x
_platon_squeeze_void_average_y
_platon_squeeze_void_average_z
_platon_squeeze_void_volume
_platon_squeeze_void_count_electrons
1 -0.004 -0.002 -0.026 2251.4 253.3
